data_2012373
loop_
_publ_author_name
'Lyakhov, Alexander S.'
'Gaponik, Pavel N.'
'Voitekhovich, Sergei V.'
'Ivashkevich, Dmitry O.'
'Pytleva, Dariya S.'
'Ivashkevich, Ludmila S.'

_publ_section_title '[1,5-Bis(1-methyl-1<i>H</i>-tetrazol-5-yl-\k<i>N</i>)-3-oxopentane-\k<i>O</i>]dichlorocopper(II)'
_journal_issue 12
_journal_name_full 'Acta Crystallographica Section C'
_journal_page_first 1374
_journal_page_last 1375
_journal_paper_doi 10.1107/S0108270101014640
_journal_volume 57
_journal_year 2001
_chemical_formula_iupac '[Cu Cl2 (C8 H14 N8 O)]'
_chemical_formula_moiety 'C8 H14 Cl2 Cu N8 O'
_chemical_formula_sum 'C8 H14 Cl2 Cu N8 O'
_chemical_formula_weight 372.71
_chemical_name_systematic
;
Dichloro[1,5-bis(1-methyl-1H-tetrazol-5-yl-N)-3-oxopentane-O]copper(II)
;
_space_group_IT_number 14
_symmetry_cell_setting monoclinic
_symmetry_space_group_name_Hall '-P 2yn'
_symmetry_space_group_name_H-M 'P 1 21/n 1'
_atom_sites_solution_hydrogens geom
_atom_sites_solution_primary direct
_atom_sites_solution_secondary difmap
_audit_creation_method SHELXL-97
_cell_angle_alpha 90
_cell_angle_beta 108.54(2)
_cell_angle_gamma 90
_cell_formula_units_Z 4
_cell_length_a 8.566(2)
_cell_length_b 13.611(3)
_cell_length_c 12.633(3)
_cell_measurement_reflns_used 25
_cell_measurement_temperature 293(2)
_cell_measurement_theta_max 19.8
_cell_measurement_theta_min 13.7
_cell_volume 1396.5(6)
_computing_cell_refinement 'R3m Software'
_computing_data_collection 'R3m Software (Nicolet, 1980)'
_computing_data_reduction 'R3m Software'
_computing_molecular_graphics 'ORTEP-3 (Farrugia, 1997)'
_computing_publication_material SHELXL97
_computing_structure_refinement 'SHELXL97 (Sheldrick, 1997)'
_computing_structure_solution 'SIR97 (Altomare et al., 1999)'
_diffrn_ambient_temperature 293(2)
_diffrn_measured_fraction_theta_full 1.000
_diffrn_measured_fraction_theta_max 1.000
_diffrn_measurement_device_type 'Nicolet R3m four-circle'
_diffrn_measurement_method \w/2\q
_diffrn_radiation_monochromator graphite
_diffrn_radiation_source 'fine-focus sealed tube'
_diffrn_radiation_type MoK\a
_diffrn_radiation_wavelength .71069
_diffrn_reflns_av_R_equivalents .020
_diffrn_reflns_av_sigmaI/netI .021
_diffrn_reflns_limit_h_max 12
_diffrn_reflns_limit_h_min 0
_diffrn_reflns_limit_k_max 19
_diffrn_reflns_limit_k_min 0
_diffrn_reflns_limit_l_max 16
_diffrn_reflns_limit_l_min -17
_diffrn_reflns_number 4477
_diffrn_reflns_theta_full 30.06
_diffrn_reflns_theta_max 30.06
_diffrn_reflns_theta_min 2.26
_diffrn_standards_decay_% 0
_diffrn_standards_interval_count 100
_diffrn_standards_number 3
_exptl_absorpt_coefficient_mu 1.955
_exptl_absorpt_correction_T_max .859
_exptl_absorpt_correction_T_min .407
_exptl_absorpt_correction_type \y-scan
_exptl_absorpt_process_details '(North et al., 1968)'
_exptl_crystal_colour blue
_exptl_crystal_density_diffrn 1.773
_exptl_crystal_density_meas ?
_exptl_crystal_density_method 'not measured'
_exptl_crystal_description prism
_exptl_crystal_F_000 756
_exptl_crystal_size_max .56
_exptl_crystal_size_mid .38
_exptl_crystal_size_min .08
_refine_diff_density_max .59
_refine_diff_density_min -.56
_refine_ls_extinction_method none
_refine_ls_goodness_of_fit_ref 1.060
_refine_ls_hydrogen_treatment constr
_refine_ls_matrix_type full
_refine_ls_number_parameters 183
_refine_ls_number_reflns 4095
_refine_ls_number_restraints 0
_refine_ls_restrained_S_all 1.060
_refine_ls_R_factor_all .040
_refine_ls_R_factor_gt .033
_refine_ls_shift/su_max .002
_refine_ls_shift/su_mean .000
_refine_ls_structure_factor_coef Fsqd
_refine_ls_weighting_details 'calc w = 1/[\s^2^(Fo^2^)+(0.0509P)^2^+0.6526P] where P=(Fo^2^+2Fc^2^)/3'
_refine_ls_weighting_scheme calc
_refine_ls_wR_factor_gt .088
_refine_ls_wR_factor_ref .092
_reflns_number_gt 3547
_reflns_number_total 4095
_reflns_threshold_expression I>2\s(I)
_cod_data_source_file fr1343.cif
_cod_data_source_block I
_cod_depositor_comments
;
The following automatic conversions were performed:

'_exptl_crystal_density_meas' value 'not measured' was changed to '?'
- the value is perceived as not measured.

Automatic conversion script
Id: cif_fix_values 3008 2015-01-20 13:52:24Z robertas 
;
_cod_original_sg_symbol_H-M 'P 21/n'
_cod_database_code 2012373
_cod_database_fobs_code 2012373

loop_
_symmetry_equiv_pos_as_xyz
'x, y, z'
'-x+1/2, y+1/2, -z+1/2'
'-x, -y, -z'
'x-1/2, -y-1/2, z-1/2'

loop_
_atom_site_label
_atom_site_fract_x
_atom_site_fract_y
_atom_site_fract_z
_atom_site_U_iso_or_equiv
_atom_site_adp_type
_atom_site_calc_flag
_atom_site_refinement_flags
_atom_site_occupancy
_atom_site_disorder_assembly
_atom_site_disorder_group
_atom_site_type_symbol
Cu1 .52652(3) .170067(17) .695871(17) .02555(8) Uani d . 1 . . Cu
Cl1 .42345(7) .32391(4) .67767(5) .03903(12) Uani d . 1 . . Cl
Cl2 .74107(7) .06868(5) .76786(4) .04466(15) Uani d . 1 . . Cl
N1 .2982(2) .08927(13) .92453(13) .0293(3) Uani d . 1 . . N
N2 .4476(2) .11982(15) .99103(14) .0355(4) Uani d . 1 . . N
N3 .5276(2) .14823(15) .92653(14) .0360(4) Uani d . 1 . . N
N4 .4335(2) .13648(13) .81802(13) .0287(3) Uani d . 1 . . N
C5 .2906(2) .10005(14) .81805(15) .0265(3) Uani d . 1 . . C
C6 .1741(3) .05300(19) .97218(19) .0418(5) Uani d . 1 . . C
H6A .0670 .0746 .9269 .063 Uiso calc R 1 . . H
H6B .1970 .0781 1.0466 .063 Uiso calc R 1 . . H
H6C .1769 -.0175 .9742 .063 Uiso calc R 1 . . H
C7 .1459(2) .07253(17) .72136(16) .0349(4) Uani d . 1 . . C
H7A .0467 .0930 .7367 .042 Uiso calc R 1 . . H
H7B .1425 .0015 .7145 .042 Uiso calc R 1 . . H
C8 .1441(2) .11614(17) .61117(16) .0336(4) Uani d . 1 . . C
H8A .0412 .1004 .5539 .040 Uiso calc R 1 . . H
H8B .1538 .1871 .6174 .040 Uiso calc R 1 . . H
O1 .27936(17) .07643(12) .58179(12) .0343(3) Uani d . 1 . . O
N1' .5721(2) .17464(13) .38290(14) .0322(4) Uani d . 1 . . N
N2' .7324(2) .18360(16) .44493(15) .0399(4) Uani d . 1 . . N
N3' .7372(2) .18769(16) .54800(15) .0378(4) Uani d . 1 . . N
N4' .5815(2) .18106(12) .55360(13) .0291(3) Uani d . 1 . . N
C5' .4799(2) .17396(14) .45016(15) .0278(4) Uani d . 1 . . C
C6' .5254(3) .1625(2) .26128(18) .0473(6) Uani d . 1 . . C
H6'A .4762 .0990 .2408 .071 Uiso calc R 1 . . H
H6'B .6216 .1679 .2383 .071 Uiso calc R 1 . . H
H6'C .4478 .2126 .2253 .071 Uiso calc R 1 . . H
C7' .2989(3) .16411(18) .41607(17) .0371(5) Uani d . 1 . . C
H7'A .2545 .1623 .3352 .044 Uiso calc R 1 . . H
H7'B .2526 .2207 .4420 .044 Uiso calc R 1 . . H
C8' .2503(3) .07138(19) .46388(18) .0423(5) Uani d . 1 . . C
H8'A .1343 .0588 .4268 .051 Uiso calc R 1 . . H
H8'B .3118 .0165 .4482 .051 Uiso calc R 1 . . H

loop_
_atom_site_aniso_label
_atom_site_aniso_U_11
_atom_site_aniso_U_22
_atom_site_aniso_U_33
_atom_site_aniso_U_12
_atom_site_aniso_U_13
_atom_site_aniso_U_23
Cu1 .02286(12) .03424(13) .01933(11) .00059(8) .00639(8) .00151(8)
Cl1 .0439(3) .0315(2) .0397(3) .00562(19) .0104(2) -.00060(18)
Cl2 .0378(3) .0670(4) .0321(2) .0230(3) .0152(2) .0184(2)
N1 .0303(8) .0372(8) .0213(7) -.0016(7) .0096(6) .0018(6)
N2 .0318(8) .0499(10) .0231(7) -.0027(7) .0067(6) -.0003(7)
N3 .0300(8) .0546(11) .0214(7) -.0050(8) .0053(6) -.0031(7)
N4 .0237(7) .0409(9) .0205(7) -.0028(6) .0056(6) .0006(6)
C5 .0267(8) .0314(8) .0223(7) -.0006(7) .0092(6) .0004(6)
C6 .0451(12) .0535(13) .0324(10) -.0104(10) .0201(9) .0033(9)
C7 .0256(9) .0526(12) .0264(9) -.0103(8) .0082(7) .0003(8)
C8 .0245(8) .0498(12) .0241(8) -.0011(8) .0044(7) .0002(8)
O1 .0295(7) .0497(9) .0248(6) -.0030(6) .0100(5) -.0025(6)
N1' .0317(8) .0425(9) .0225(7) -.0032(7) .0089(6) .0046(6)
N2' .0318(9) .0597(12) .0294(8) -.0090(8) .0117(7) .0031(8)
N3' .0289(8) .0565(11) .0277(8) -.0086(8) .0084(7) .0024(7)
N4' .0267(8) .0381(9) .0227(7) .0001(6) .0079(6) .0034(6)
C5' .0281(9) .0328(9) .0226(8) .0022(7) .0079(7) .0048(6)
C6' .0508(14) .0704(17) .0223(9) -.0114(12) .0139(9) .0002(9)
C7' .0265(9) .0576(13) .0239(9) .0046(9) .0035(7) .0049(8)
C8' .0419(11) .0576(14) .0282(9) -.0163(10) .0123(8) -.0142(9)

loop_
_atom_type_symbol
_atom_type_description
_atom_type_scat_dispersion_real
_atom_type_scat_dispersion_imag
_atom_type_scat_source
C C .0033 .0016 'International Tables Vol C Tables 4.2.6.8 and 6.1.1.4'
H H .0000 .0000 'International Tables Vol C Tables 4.2.6.8 and 6.1.1.4'
N N .0061 .0033 'International Tables Vol C Tables 4.2.6.8 and 6.1.1.4'
O O .0106 .0060 'International Tables Vol C Tables 4.2.6.8 and 6.1.1.4'
Cl Cl .1484 .1585 'International Tables Vol C Tables 4.2.6.8 and 6.1.1.4'
Cu Cu .3201 1.2651 'International Tables Vol C Tables 4.2.6.8 and 6.1.1.4'

loop_
_geom_angle_atom_site_label_1
_geom_angle_atom_site_label_2
_geom_angle_atom_site_label_3
_geom_angle
_geom_angle_publ_flag
N4 Cu1 N4' 166.77(7) yes
N4 Cu1 Cl2 91.29(5) yes
N4' Cu1 Cl2 90.79(5) yes
N4 Cu1 Cl1 92.97(5) yes
N4' Cu1 Cl1 92.02(5) yes
Cl2 Cu1 Cl1 148.75(3) yes
N4 Cu1 O1 81.73(6) yes
N4' Cu1 O1 85.31(6) yes
Cl2 Cu1 O1 110.75(5) yes
Cl1 Cu1 O1 100.50(4) yes
C5 N1 N2 108.96(16) ?
C5 N1 C6 130.01(18) ?
N2 N1 C6 121.02(16) ?
N3 N2 N1 106.84(16) ?
N2 N3 N4 109.89(17) ?
C5 N4 N3 107.22(15) ?
C5 N4 Cu1 133.00(13) ?
N3 N4 Cu1 119.75(13) ?
N4 C5 N1 107.08(16) ?
N4 C5 C7 128.74(16) ?
N1 C5 C7 124.17(17) ?
N1 C6 H6A 109.5 ?
N1 C6 H6B 109.5 ?
H6A C6 H6B 109.5 ?
N1 C6 H6C 109.5 ?
H6A C6 H6C 109.5 ?
H6B C6 H6C 109.5 ?
C5 C7 C8 114.85(17) ?
C5 C7 H7A 108.6 ?
C8 C7 H7A 108.6 ?
C5 C7 H7B 108.6 ?
C8 C7 H7B 108.6 ?
H7A C7 H7B 107.5 ?
O1 C8 C7 108.63(17) ?
O1 C8 H8A 110.0 ?
C7 C8 H8A 110.0 ?
O1 C8 H8B 110.0 ?
C7 C8 H8B 110.0 ?
H8A C8 H8B 108.3 ?
C8 O1 C8' 113.64(16) ?
C8 O1 Cu1 105.38(11) ?
C8' O1 Cu1 117.37(12) ?
C5' N1' N2' 109.27(16) ?
C5' N1' C6' 130.32(19) ?
N2' N1' C6' 120.33(19) ?
N3' N2' N1' 106.78(17) ?
N2' N3' N4' 109.42(17) ?
C5' N4' N3' 107.54(16) ?
C5' N4' Cu1 127.74(14) ?
N3' N4' Cu1 124.43(13) ?
N4' C5' N1' 106.98(17) ?
N4' C5' C7' 126.47(18) ?
N1' C5' C7' 126.52(18) ?
N1' C6' H6'A 109.5 ?
N1' C6' H6'B 109.5 ?
H6'A C6' H6'B 109.5 ?
N1' C6' H6'C 109.5 ?
H6'A C6' H6'C 109.5 ?
H6'B C6' H6'C 109.5 ?
C5' C7' C8' 110.84(18) ?
C5' C7' H7'A 109.5 ?
C8' C7' H7'A 109.5 ?
C5' C7' H7'B 109.5 ?
C8' C7' H7'B 109.5 ?
H7'A C7' H7'B 108.1 ?
O1 C8' C7' 113.34(18) ?
O1 C8' H8'A 108.9 ?
C7' C8' H8'A 108.9 ?
O1 C8' H8'B 108.9 ?
C7' C8' H8'B 108.9 ?
H8'A C8' H8'B 107.7 ?

loop_
_geom_bond_atom_site_label_1
_geom_bond_atom_site_label_2
_geom_bond_site_symmetry_2
_geom_bond_distance
_geom_bond_publ_flag
Cu1 N4 . 2.002(2) yes
Cu1 N4' . 2.003(2) yes
Cu1 Cl2 . 2.2464(7) yes
Cu1 Cl1 . 2.2557(7) yes
Cu1 O1 . 2.499(2) yes
N1 C5 . 1.334(2) ?
N1 N2 . 1.354(2) ?
N1 C6 . 1.464(3) ?
N2 N3 . 1.280(2) ?
N3 N4 . 1.361(2) ?
N4 C5 . 1.321(2) ?
C5 C7 . 1.485(3) ?
C6 H6A . .9600 ?
C6 H6B . .9600 ?
C6 H6C . .9600 ?
C7 C8 . 1.509(3) ?
C7 H7A . .9700 ?
C7 H7B . .9700 ?
C8 O1 . 1.430(2) ?
C8 H8A . .9700 ?
C8 H8B . .9700 ?
O1 C8' . 1.432(2) ?
N1' C5' . 1.332(2) ?
N1' N2' . 1.353(3) ?
N1' C6' . 1.469(3) ?
N2' N3' . 1.291(2) ?
N3' N4' . 1.361(2) ?
N4' C5' . 1.323(2) ?
C5' C7' . 1.477(3) ?
C6' H6'A . .9600 ?
C6' H6'B . .9600 ?
C6' H6'C . .9600 ?
C7' C8' . 1.514(3) ?
C7' H7'A . .9700 ?
C7' H7'B . .9700 ?
C8' H8'A . .9700 ?
C8' H8'B . .9700 ?

loop_
_geom_hbond_atom_site_label_D
_geom_hbond_atom_site_label_H
_geom_hbond_atom_site_label_A
_geom_hbond_site_symmetry_A
_geom_hbond_distance_DH
_geom_hbond_distance_HA
_geom_hbond_distance_DA
_geom_hbond_angle_DHA
C7 H7A Cl2 1_455 .97 2.79 3.697(2) 156
C7' H7'B N3 4_565 .97 2.59 3.484(3) 154

loop_
_geom_torsion_atom_site_label_1
_geom_torsion_atom_site_label_2
_geom_torsion_atom_site_label_3
_geom_torsion_atom_site_label_4
_geom_torsion
C5 N1 N2 N3 .1(2)
C6 N1 N2 N3 -179.1(2)
N1 N2 N3 N4 -.3(2)
N2 N3 N4 C5 .4(2)
N2 N3 N4 Cu1 -177.93(15)
N4' Cu1 N4 C5 -23.5(4)
Cl2 Cu1 N4 C5 -122.50(19)
Cl1 Cu1 N4 C5 88.47(19)
O1 Cu1 N4 C5 -11.72(19)
N4' Cu1 N4 N3 154.4(3)
Cl2 Cu1 N4 N3 55.38(16)
Cl1 Cu1 N4 N3 -93.65(15)
O1 Cu1 N4 N3 166.16(16)
N3 N4 C5 N1 -.4(2)
Cu1 N4 C5 N1 177.68(14)
N3 N4 C5 C7 -179.0(2)
Cu1 N4 C5 C7 -1.0(3)
N2 N1 C5 N4 .2(2)
C6 N1 C5 N4 179.3(2)
N2 N1 C5 C7 178.9(2)
C6 N1 C5 C7 -1.9(3)
N4 C5 C7 C8 -17.9(3)
N1 C5 C7 C8 163.66(19)
C5 C7 C8 O1 65.3(2)
C7 C8 O1 C8' 151.14(18)
C7 C8 O1 Cu1 -79.00(17)
N4 Cu1 O1 C8 48.72(12)
N4' Cu1 O1 C8 -133.97(12)
Cl2 Cu1 O1 C8 136.97(11)
Cl1 Cu1 O1 C8 -42.78(12)
N4 Cu1 O1 C8' 176.37(16)
N4' Cu1 O1 C8' -6.32(16)
Cl2 Cu1 O1 C8' -95.39(16)
Cl1 Cu1 O1 C8' 84.86(15)
C5' N1' N2' N3' .4(2)
C6' N1' N2' N3' -176.6(2)
N1' N2' N3' N4' .2(2)
N2' N3' N4' C5' -.8(2)
N2' N3' N4' Cu1 173.44(15)
N4 Cu1 N4' C5' 34.3(4)
Cl2 Cu1 N4' C5' 133.38(16)
Cl1 Cu1 N4' C5' -77.75(16)
O1 Cu1 N4' C5' 22.63(16)
N4 Cu1 N4' N3' -138.7(3)
Cl2 Cu1 N4' N3' -39.63(16)
Cl1 Cu1 N4' N3' 109.24(16)
O1 Cu1 N4' N3' -150.39(17)
N3' N4' C5' N1' 1.0(2)
Cu1 N4' C5' N1' -172.99(13)
N3' N4' C5' C7' 179.3(2)
Cu1 N4' C5' C7' 5.3(3)
N2' N1' C5' N4' -.8(2)
C6' N1' C5' N4' 175.7(2)
N2' N1' C5' C7' -179.1(2)
C6' N1' C5' C7' -2.6(4)
N4' C5' C7' C8' -60.8(3)
N1' C5' C7' C8' 117.2(2)
C8 O1 C8' C7' 88.5(2)
Cu1 O1 C8' C7' -35.1(2)
C5' C7' C8' O1 71.8(2)
